data_1511504
loop_
_publ_author_name
'Jung, W.'
'Schiffer, J.'

_publ_section_title
;
 Mg Os3 B4 and Sc Os3 B4, ternary borides with a new channel structure
;
_journal_name_full 'Journal of Solid State Chemistry'
_journal_page_first 232
_journal_page_last 237
_journal_paper_doi 10.1006/jssc.2000.8841
_journal_volume 154
_journal_year 2000
_chemical_formula_sum 'B4 Os3 Sc'
_chemical_name_systematic 'Sc Os3 B4'
_space_group_IT_number 63
_symmetry_space_group_name_Hall '-C 2c 2'
_symmetry_space_group_name_H-M 'C m c m'
_cell_angle_alpha 90
_cell_angle_beta 90
_cell_angle_gamma 90
_cell_formula_units_Z 4
_cell_length_a 2.9503
_cell_length_b 11.797
_cell_length_c 9.819
_cell_volume 341.747
_citation_journal_id_ASTM JSSCBI
_cod_data_source_file boron4-x_134.cif
_cod_data_source_block B4Os3Sc1
_cod_original_cell_volume 341.7473
_cod_original_formula_sum 'B4 Os3 Sc1'
_cod_database_code 1511504

loop_
_symmetry_equiv_pos_as_xyz
x,y,z
-x,-y,z+1/2
x,-y,-z
-x,y,-z+1/2
-x,-y,-z
x,y,-z-1/2
-x,y,z
x,-y,z-1/2
x+1/2,y+1/2,z
-x+1/2,-y+1/2,z+1/2
x+1/2,-y+1/2,-z
-x+1/2,y+1/2,-z+1/2
-x+1/2,-y+1/2,-z
x+1/2,y+1/2,-z-1/2
-x+1/2,y+1/2,z
x+1/2,-y+1/2,z-1/2

loop_
_atom_site_label
_atom_site_type_symbol
_atom_site_fract_x
_atom_site_fract_y
_atom_site_fract_z
_atom_site_occupancy
_atom_site_U_iso_or_equiv
B2 B 0 0.646 0.25 1 0.0
Os1 Os 0 0.2014 0.6082 1 0.0
B3 B 0 0.368 0.25 1 0.0
Sc1 Sc 0 0.5 0 1 0.0
B1 B 0 0.153 0.108 1 0.0
Os2 Os 0 0.0106 0.25 1 0.0
